data_4305481
loop_
_publ_author_name
'Zhiming Zhang'
'Yangguang Li'
'Yonghui Wang'
'Yanfei Qi'
'Enbo Wang'

_publ_contact_author_address
;
 Key Laboratory of Polyoxometalate Science of Ministry of Education, 
 Institute of Polyoxometalate Chemistry, 
 Department of Chemistry, 
 Northeast Normal University, 
 Changchun, Jilin, 
 130024 
 P. R. China
;
_publ_contact_author_email wangeb889@nenu.edu.cn
_publ_contact_author_fax +86-431-85098787
_publ_contact_author_name 'En-Bo Wang'
_publ_contact_author_phone +86-431-85098787
_publ_section_title
;
Extended Organic-Inorganic Hybrids Based on Dawson and Double-Dawson-Type
Polyoxometalates
;
_journal_name_full 'Inorganic Chemistry'
_journal_page_first 7615
_journal_page_last 7622
_journal_paper_doi 10.1021/ic800479k
_journal_volume 47
_journal_year 2008
_chemical_formula_sum 'Cu2 H118 K4 Na10 O180 P4 W34'
_chemical_formula_weight 9887.11
_chemical_name_systematic
; 
 ? 
;
_space_group_IT_number 15
_symmetry_cell_setting monoclinic
_symmetry_space_group_name_Hall '-C 2yc'
_symmetry_space_group_name_H-M 'C 1 2/c 1'
_atom_sites_solution_hydrogens none
_atom_sites_solution_primary direct
_atom_sites_solution_secondary difmap
_audit_creation_method SHELXL-97
_cell_angle_alpha 90.00
_cell_angle_beta 101.51(3)
_cell_angle_gamma 90.00
_cell_formula_units_Z 4
_cell_length_a 43.782(9)
_cell_length_b 12.338(3)
_cell_length_c 29.651(6)
_cell_measurement_reflns_used 13611
_cell_measurement_temperature 150(2)
_cell_measurement_theta_max 25.00
_cell_measurement_theta_min 3.00
_cell_volume 15695(6)
_computing_structure_refinement 'SHELXL-97 (Sheldrick, 1997)'
_computing_structure_solution 'SHELXS-97 (Sheldrick, 1990)'
_diffrn_ambient_temperature 150(2)
_diffrn_detector_area_resol_mean 0.01
_diffrn_measured_fraction_theta_full 0.986
_diffrn_measured_fraction_theta_max 0.986
_diffrn_measurement_device_type 'Rigaku R-AXIS RAPID IP'
_diffrn_measurement_method Oscillation
_diffrn_radiation_monochromator graphite
_diffrn_radiation_source 'fine-focus sealed tube'
_diffrn_radiation_type MoK\a
_diffrn_radiation_wavelength 0.71073
_diffrn_reflns_av_R_equivalents 0.1673
_diffrn_reflns_av_sigmaI/netI 0.1464
_diffrn_reflns_limit_h_max 52
_diffrn_reflns_limit_h_min -52
_diffrn_reflns_limit_k_max 14
_diffrn_reflns_limit_k_min -14
_diffrn_reflns_limit_l_max 35
_diffrn_reflns_limit_l_min -34
_diffrn_reflns_number 52799
_diffrn_reflns_theta_full 25.00
_diffrn_reflns_theta_max 25.00
_diffrn_reflns_theta_min 3.00
_diffrn_standards_decay_% 0
_diffrn_standards_interval_count 0
_diffrn_standards_interval_time 0
_diffrn_standards_number 0
_exptl_absorpt_coefficient_mu 25.375
_exptl_absorpt_correction_T_max 0.1253
_exptl_absorpt_correction_T_min 0.0987
_exptl_absorpt_correction_type multi-scan
_exptl_absorpt_process_details 'ABSCOR by T.Higashi    8 March, 1995'
_exptl_crystal_colour blue
_exptl_crystal_density_diffrn 4.184
_exptl_crystal_density_method 'not measured'
_exptl_crystal_description block
_exptl_crystal_F_000 17512
_exptl_crystal_size_max 0.17
_exptl_crystal_size_mid 0.15
_exptl_crystal_size_min 0.14
_refine_diff_density_max 2.062
_refine_diff_density_min -2.599
_refine_diff_density_rms 0.453
_refine_ls_extinction_method none
_refine_ls_goodness_of_fit_ref 1.003
_refine_ls_hydrogen_treatment none
_refine_ls_matrix_type full
_refine_ls_number_parameters 903
_refine_ls_number_reflns 13611
_refine_ls_number_restraints 162
_refine_ls_restrained_S_all 1.002
_refine_ls_R_factor_all 0.1468
_refine_ls_R_factor_gt 0.0678
_refine_ls_shift/su_max 0.001
_refine_ls_shift/su_mean 0.000
_refine_ls_structure_factor_coef Fsqd
_refine_ls_weighting_details 'calc w=1/[\s^2^(Fo^2^)+(0.0501P)^2^+0.0000P] where P=(Fo^2^+2Fc^2^)/3'
_refine_ls_weighting_scheme calc
_refine_ls_wR_factor_gt 0.1288
_refine_ls_wR_factor_ref 0.1591
_reflns_number_gt 6931
_reflns_number_total 13611
_reflns_threshold_expression >2sigma(I)
_cod_data_source_file ic800479k-file004_1.cif
_cod_data_source_block 1
_cod_depositor_comments
;
The following automatic conversions were performed:
'_symmetry_cell_setting' value 'Monoclinic' changed to 'monoclinic'
according to '/home/saulius/struct/CIF-dictionaries/cif_core.dic'
dictionary named 'cif_core.dic' version 2.4.1 from
2010-06-29.

'_exptl_absorpt_correction_type' value 'Multi-scan' changed
to 'multi-scan' according to
'/home/saulius/struct/CIF-dictionaries/cif_core.dic' dictionary named
'cif_core.dic' version 2.4.1 from 2010-06-29.

Automatic conversion script
Id: cif_fix_enum 1527 2010-12-29 10:47:43Z saulius 
;
_cod_original_cell_volume 15695(5)
_cod_original_formula_sum 'H118 Cu2 K4 Na10 O180 P4 W34'
_cod_database_code 4305481

loop_
_symmetry_equiv_pos_as_xyz
'x, y, z'
'-x, y, -z+1/2'
'x+1/2, y+1/2, z'
'-x+1/2, y+1/2, -z+1/2'
'-x, -y, -z'
'x, -y, z-1/2'
'-x+1/2, -y+1/2, -z'
'x+1/2, -y+1/2, z-1/2'

loop_
_atom_site_label
_atom_site_type_symbol
_atom_site_fract_x
_atom_site_fract_y
_atom_site_fract_z
_atom_site_U_iso_or_equiv
_atom_site_adp_type
_atom_site_occupancy
_atom_site_symmetry_multiplicity
_atom_site_calc_flag
_atom_site_refinement_flags
_atom_site_disorder_assembly
_atom_site_disorder_group
W1 W 0.67421(3) 0.60182(9) 0.27049(4) 0.0281(3) Uani 1 1 d . . .
W2 W 0.59411(3) 0.60186(9) 0.29287(4) 0.0292(3) Uani 1 1 d . . .
W3 W 0.66787(3) 0.10935(9) 0.26999(4) 0.0314(3) Uani 1 1 d . . .
W4 W 0.57618(3) 0.52417(9) 0.05057(4) 0.0265(3) Uani 1 1 d . . .
W5 W 0.64206(3) 0.60237(9) 0.14342(4) 0.0276(3) Uani 1 1 d . . .
W6 W 0.53764(3) 0.28921(9) 0.06242(4) 0.0282(3) Uani 1 1 d . . .
W7 W 0.69536(3) 0.27761(10) 0.37410(4) 0.0344(3) Uani 1 1 d . . .
W8 W 0.61113(3) 0.28433(9) 0.03916(4) 0.0291(3) Uani 1 1 d . . .
W9 W 0.71001(3) 0.36419(10) 0.26020(4) 0.0301(3) Uani 1 1 d . . .
W10 W 0.62089(3) 0.28389(10) 0.39249(4) 0.0325(3) Uani 1 1 d . . .
W11 W 0.67716(3) 0.36516(9) 0.13218(4) 0.0286(3) Uani 1 1 d . . .
W12 W 0.56174(3) 0.60419(9) 0.16546(4) 0.0269(3) Uani 1 1 d . . .
W13 W 0.63567(3) 0.11037(9) 0.14209(4) 0.0298(3) Uani 1 1 d . . .
W14 W 0.59455(4) 0.11531(10) 0.29062(4) 0.0361(3) Uani 1 1 d . . .
W15 W 0.66088(3) 0.51747(10) 0.38449(4) 0.0325(3) Uani 1 1 d . . .
W16 W 0.56269(3) 0.11603(9) 0.16390(4) 0.0327(3) Uani 1 1 d . . .
W17 W 0.52559(4) 0.37472(13) 0.17744(5) 0.0212(4) Uani 0.50 1 d P . .
Cu1 Cu 0.52559(4) 0.37472(13) 0.17744(5) 0.0212(4) Uani 0.50 1 d P . .
W18 W 0.55727(5) 0.37380(15) 0.29959(6) 0.0345(5) Uani 0.50 1 d P . .
Cu2 Cu 0.55727(5) 0.37380(15) 0.29959(6) 0.0345(5) Uani 0.50 1 d P . .
O1 O 0.5366(5) 0.3891(13) 0.2396(5) 0.032(4) Uani 1 1 d U . .
O2 O 0.5856(5) 0.3514(14) 0.3603(6) 0.039(6) Uani 1 1 d . . .
O3 O 0.6323(4) 0.4208(12) 0.1561(5) 0.017(4) Uani 1 1 d . . .
O4 O 0.5625(4) 0.5295(12) 0.3111(5) 0.020(4) Uani 1 1 d U . .
O5 O 0.6653(5) 0.5977(12) 0.2056(5) 0.025(4) Uani 1 1 d . . .
O6 O 0.5222(5) 0.3549(13) 0.1065(5) 0.027(4) Uani 1 1 d U . .
O7 O 0.6028(5) 0.2456(12) 0.1649(5) 0.025(4) Uani 1 1 d U . .
O8 O 0.5967(5) 0.0440(12) 0.1427(6) 0.030(4) Uani 1 1 d U . .
O9 O 0.6337(5) 0.0414(13) 0.2865(5) 0.033(5) Uani 1 1 d . . .
O10 O 0.5249(5) 0.5273(13) 0.1650(6) 0.034(5) Uani 1 1 d . . .
O11 O 0.4816(6) 0.3495(16) 0.1700(6) 0.054(7) Uani 1 1 d . . .
O12 O 0.6236(5) 0.5718(13) 0.3509(5) 0.026(5) Uani 1 1 d . . .
O13 O 0.6967(5) 0.3839(13) 0.1953(6) 0.030(5) Uani 1 1 d . . .
O14 O 0.6903(6) 0.7234(16) 0.2758(6) 0.051(7) Uani 1 1 d . . .
O15 O 0.6317(5) 0.6297(14) 0.2704(6) 0.036(5) Uani 1 1 d . . .
O16 O 0.6742(4) 0.5181(12) 0.1244(5) 0.022(4) Uani 1 1 d U . .
O17 O 0.5843(6) 0.7322(14) 0.3076(7) 0.043(6) Uani 1 1 d . . .
O18 O 0.5668(5) 0.2262(12) 0.2887(6) 0.032(5) Uani 1 1 d . . .
O19 O 0.5780(5) 0.4257(13) 0.1737(6) 0.031(5) Uani 1 1 d . . .
O20 O 0.7115(5) 0.3435(14) 0.3253(6) 0.034(5) Uani 1 1 d . . .
O21 O 0.7471(6) 0.3411(16) 0.2591(6) 0.046(6) Uani 1 1 d U . .
O22 O 0.5467(6) 0.7333(13) 0.1571(6) 0.038(6) Uani 1 1 d . . .
O23 O 0.6471(5) 0.3478(12) 0.0745(5) 0.025(4) Uani 1 1 d U . .
O24 O 0.6478(5) 0.3614(13) 0.3383(5) 0.031(4) Uani 1 1 d U . .
O25 O 0.6299(5) 0.2479(11) 0.2688(5) 0.024(5) Uani 1 1 d . . .
O26 O 0.6060(5) 0.6320(14) 0.1642(6) 0.033(5) Uani 1 1 d U . .
O27 O 0.7125(5) 0.5182(14) 0.2688(6) 0.039(5) Uani 1 1 d U . .
O28 O 0.6157(5) 0.5712(12) 0.0840(5) 0.021(4) Uani 1 1 d U . .
O29 O 0.5830(5) 0.0920(14) 0.2262(6) 0.032(5) Uani 1 1 d . . .
O30 O 0.6923(5) 0.2239(14) 0.2526(5) 0.028(5) Uani 1 1 d . . .
O31 O 0.6493(6) 0.0912(13) 0.2078(6) 0.041(6) Uani 1 1 d . . .
O32 O 0.5728(5) 0.6061(13) 0.2306(6) 0.034(5) Uani 1 1 d . . .
O33 O 0.6524(6) 0.7282(15) 0.1288(6) 0.048(6) Uani 1 1 d . . .
O34 O 0.6386(5) 0.4259(13) 0.4169(6) 0.029(4) Uani 1 1 d U . .
O35 O 0.5995(4) 0.4296(11) 0.0188(5) 0.016(4) Uani 1 1 d U . .
O36 O 0.5858(5) 0.3653(12) 0.0965(5) 0.026(4) Uani 1 1 d U . .
O37 O 0.6097(5) 0.2377(18) 0.4408(6) 0.051(6) Uani 1 1 d . . .
O38 O 0.5688(5) 0.2423(12) 0.0250(6) 0.028(5) Uani 1 1 d . . .
O39 O 0.6951(5) 0.4229(14) 0.3994(6) 0.037(5) Uani 1 1 d . . .
O40 O 0.6592(5) 0.4200(14) 0.2624(6) 0.038(5) Uani 1 1 d U . .
O41 O 0.5039(5) 0.2416(13) 0.0285(6) 0.037(5) Uani 1 1 d . . .
O42 O 0.5662(5) 0.6252(14) 0.0102(6) 0.036(5) Uani 1 1 d U . .
O43 O 0.5590(5) 0.5751(13) 0.0995(6) 0.027(5) Uani 1 1 d . . .
O44 O 0.6662(5) 0.2335(14) 0.4086(6) 0.037(5) Uani 1 1 d U . .
O45 O 0.6550(5) 0.0046(14) 0.1246(6) 0.040(6) Uani 1 1 d . . .
O46 O 0.6148(5) 0.1645(12) 0.3517(5) 0.026(4) Uani 1 1 d U . .
O47 O 0.7091(5) 0.3401(13) 0.1108(5) 0.030(5) Uani 1 1 d . . .
O48 O 0.6053(6) 0.4262(12) 0.2750(6) 0.042(7) Uani 1 1 d . . .
O49 O 0.6712(5) 0.6144(16) 0.4240(6) 0.046(6) Uani 1 1 d . . .
O50 O 0.5370(5) 0.0097(14) 0.1581(6) 0.041(6) Uani 1 1 d . . .
O51 O 0.5516(5) 0.1699(13) 0.1007(6) 0.030(5) Uani 1 1 d . . .
O52 O 0.6254(5) 0.2324(15) -0.0074(6) 0.040(6) Uani 1 1 d . . .
O53 O 0.6787(5) 0.5676(14) 0.3344(6) 0.034(5) Uani 1 1 d U . .
O54 O 0.5411(5) 0.4339(15) 0.0314(6) 0.038(5) Uani 1 1 d . . .
O55 O 0.5397(5) 0.2260(17) 0.1818(6) 0.049(6) Uani 1 1 d . . .
O56 O 0.6188(5) 0.1664(15) 0.0818(6) 0.038(5) Uani 1 1 d . . .
O57 O 0.6925(5) 0.0017(14) 0.2736(6) 0.040(5) Uani 1 1 d U . .
O58 O 0.6656(5) 0.2252(14) 0.1460(6) 0.031(5) Uani 1 1 d . . .
O59 O 0.7297(6) 0.2264(16) 0.4067(7) 0.053(6) Uani 1 1 d U . .
O60 O 0.5763(7) 0.0110(17) 0.3098(8) 0.070(8) Uani 1 1 d . . .
O61 O 0.6830(6) 0.1612(15) 0.3319(6) 0.047(6) Uani 1 1 d . . .
P1 P 0.60039(18) 0.3644(5) 0.1493(2) 0.0219(17) Uani 1 1 d . . .
P2 P 0.63451(18) 0.3626(6) 0.2844(2) 0.0218(16) Uani 1 1 d . . .
K1 K 0.8125(2) 0.3652(6) 0.3038(2) 0.056(2) Uani 1 1 d . . .
K2 K 0.5437(2) 0.6783(7) -0.0775(3) 0.064(2) Uani 1 1 d U . .
Na1 Na 0.5289(3) 0.6584(8) 0.3596(4) 0.036(3) Uani 1 1 d . . .
Na2 Na 0.7336(3) -0.1358(9) 0.3306(4) 0.052(3) Uani 1 1 d U . .
Na3 Na 0.5284(4) 0.7902(12) 0.0629(4) 0.067(4) Uani 1 1 d . . .
Na4 Na 0.6262(5) 0.7896(12) 0.0368(5) 0.079(5) Uani 1 1 d U . .
Na5 Na 0.5399(8) 0.8585(17) 0.2385(8) 0.061(9) Uani 0.50 1 d P . .
Na6 Na 0.7858(6) 0.1387(19) 0.4204(7) 0.045(6) Uani 0.50 1 d PU . .
OW1 O 0.5000 0.636(3) 0.2500 0.098(17) Uani 1 2 d S . .
OW2 O 0.6176(6) 0.2087(15) -0.1015(6) 0.047(6) Uani 1 1 d U . .
OW3 O 0.5907(6) -0.1548(14) 0.1021(9) 0.068(8) Uani 1 1 d . . .
OW4 O 0.8763(8) 0.346(2) 0.2846(9) 0.085(8) Uiso 1 1 d . . .
OW5 O 0.5115(8) 0.566(2) 0.4369(9) 0.081(8) Uiso 1 1 d . . .
OW6 O 0.6594(8) 0.568(2) 0.0160(9) 0.090(9) Uiso 1 1 d . . .
OW7 O 0.7752(10) 0.598(3) 0.3108(12) 0.132(13) Uiso 1 1 d . . .
OW8 O 0.7377(12) 0.595(3) 0.1795(13) 0.163(16) Uiso 1 1 d . . .
OW9 O 0.5000 0.115(5) 0.2500 0.18(2) Uiso 1 2 d S . .
OW10 O 0.5796(8) 0.554(2) 0.4198(9) 0.092(9) Uiso 1 1 d . . .
OW11 O 0.6982(13) 0.692(3) 0.5127(14) 0.106(14) Uiso 0.72 1 d P . .
OW12 O 0.5315(13) 0.887(4) -0.1233(15) 0.118(16) Uiso 0.71 1 d P . .
OW13 O 0.5404(11) 0.807(3) 0.4331(13) 0.107(13) Uiso 0.80 1 d P . .
OW14 O 0.752(4) 0.588(9) 0.389(4) 0.15(4) Uiso 0.32 1 d P . .
OW15 O 0.4819(17) 0.882(4) 0.176(2) 0.12(2) Uiso 0.56 1 d P . .
OW16 O 0.554(4) 0.940(10) -0.014(4) 0.16(5) Uiso 0.32 1 d P . .
OW17 O 0.4990(18) 0.989(5) 0.056(2) 0.09(2) Uiso 0.45 1 d P . .
OW18 O 0.7849(14) 0.359(3) 0.3784(15) 0.119(16) Uiso 0.71 1 d P . .
OW19 O 0.702(2) 0.089(5) 0.074(2) 0.09(2) Uiso 0.38 1 d P . .
OW20 O 0.6993(18) 0.190(5) 0.511(2) 0.14(2) Uiso 0.61 1 d P . .
OW21 O 0.6547(13) 0.141(3) -0.1536(16) 0.076(13) Uiso 0.58 1 d P . .
OW22 O 0.643(2) -0.154(6) 0.310(3) 0.05(2) Uiso 0.28 1 d P . .
OW23 O 0.763(2) 0.083(5) 0.507(2) 0.055(19) Uiso 0.31 1 d P . .

loop_
_atom_site_aniso_label
_atom_site_aniso_U_11
_atom_site_aniso_U_22
_atom_site_aniso_U_33
_atom_site_aniso_U_23
_atom_site_aniso_U_13
_atom_site_aniso_U_12
W1 0.0222(8) 0.0341(6) 0.0263(6) -0.0015(5) 0.0009(5) -0.0044(6)
W2 0.0259(8) 0.0339(6) 0.0265(6) -0.0044(5) 0.0021(6) 0.0045(6)
W3 0.0271(9) 0.0325(6) 0.0338(6) 0.0039(5) 0.0042(6) 0.0085(6)
W4 0.0230(8) 0.0337(6) 0.0213(6) 0.0016(5) 0.0006(5) 0.0005(6)
W5 0.0225(8) 0.0319(6) 0.0273(6) 0.0017(5) 0.0020(5) -0.0054(6)
W6 0.0211(8) 0.0382(6) 0.0226(6) -0.0028(5) -0.0022(5) -0.0035(6)
W7 0.0218(8) 0.0527(7) 0.0261(6) 0.0025(6) -0.0014(6) 0.0089(7)
W8 0.0255(8) 0.0386(6) 0.0224(6) -0.0052(5) 0.0032(5) 0.0029(6)
W9 0.0150(7) 0.0450(7) 0.0288(6) -0.0015(5) 0.0010(5) 0.0013(6)
W10 0.0266(9) 0.0463(7) 0.0239(6) 0.0047(5) 0.0033(6) 0.0022(6)
W11 0.0181(8) 0.0407(6) 0.0273(6) -0.0012(5) 0.0056(5) -0.0001(6)
W12 0.0236(8) 0.0306(6) 0.0254(6) 0.0006(5) 0.0022(5) 0.0061(6)
W13 0.0257(8) 0.0294(6) 0.0332(6) -0.0017(5) 0.0030(6) 0.0041(6)
W14 0.0336(9) 0.0374(7) 0.0357(7) 0.0047(6) 0.0029(6) -0.0010(6)
W15 0.0274(9) 0.0449(7) 0.0226(6) -0.0035(5) -0.0013(6) -0.0018(6)
W16 0.0306(9) 0.0327(6) 0.0331(6) -0.0007(5) 0.0023(6) -0.0031(6)
W17 0.0137(10) 0.0297(8) 0.0191(8) 0.0004(7) 0.0005(7) 0.0000(8)
Cu1 0.0137(10) 0.0297(8) 0.0191(8) 0.0004(7) 0.0005(7) 0.0000(8)
W18 0.0285(13) 0.0444(10) 0.0295(9) 0.0009(8) 0.0033(9) 0.0017(10)
Cu2 0.0285(13) 0.0444(10) 0.0295(9) 0.0009(8) 0.0033(9) 0.0017(10)
O1 0.037(8) 0.033(6) 0.023(6) 0.006(5) 0.003(6) 0.001(6)
O2 0.042(17) 0.035(10) 0.038(11) 0.000(9) 0.006(11) 0.017(11)
O3 0.009(11) 0.030(9) 0.012(8) 0.004(7) 0.000(7) -0.008(8)
O4 0.018(7) 0.023(6) 0.021(6) 0.007(5) 0.005(5) -0.006(5)
O5 0.025(13) 0.032(9) 0.013(8) 0.006(7) -0.006(8) 0.016(9)
O6 0.022(7) 0.031(6) 0.032(6) 0.009(5) 0.013(6) -0.002(6)
O7 0.022(7) 0.024(6) 0.024(6) -0.007(5) -0.005(5) -0.006(5)
O8 0.033(8) 0.022(6) 0.034(7) 0.005(5) 0.005(6) -0.004(6)
O9 0.050(17) 0.023(9) 0.026(10) 0.008(8) 0.011(10) -0.003(10)
O10 0.018(14) 0.028(10) 0.055(12) -0.018(9) 0.006(10) -0.006(9)
O11 0.08(2) 0.070(14) 0.015(10) -0.005(10) 0.010(11) 0.008(14)
O12 0.027(14) 0.036(10) 0.018(9) 0.006(8) 0.008(9) 0.016(9)
O13 0.018(13) 0.036(10) 0.039(10) -0.013(9) 0.010(9) -0.009(9)
O14 0.06(2) 0.064(14) 0.029(11) -0.015(10) 0.008(12) -0.022(13)
O15 0.033(15) 0.039(11) 0.040(11) -0.003(9) 0.016(10) -0.005(10)
O16 0.017(7) 0.027(6) 0.020(6) -0.004(5) 0.004(5) -0.002(5)
O17 0.046(18) 0.031(10) 0.055(13) -0.011(10) 0.017(12) 0.009(11)
O18 0.039(16) 0.021(9) 0.031(10) 0.013(8) -0.006(10) -0.007(9)
O19 0.023(14) 0.029(9) 0.035(10) 0.021(8) -0.007(9) 0.006(9)
O20 0.032(15) 0.043(11) 0.022(9) -0.005(8) -0.009(9) -0.008(10)
O21 0.040(8) 0.053(8) 0.044(7) -0.001(6) 0.007(6) 0.005(6)
O22 0.055(18) 0.023(9) 0.036(11) -0.001(8) 0.010(11) 0.015(10)
O23 0.026(7) 0.024(6) 0.026(6) 0.009(5) 0.007(5) 0.010(6)
O24 0.037(8) 0.034(7) 0.024(6) -0.001(5) 0.011(6) -0.003(6)
O25 0.031(14) 0.005(7) 0.032(10) 0.003(7) -0.003(9) -0.006(8)
O26 0.031(8) 0.038(7) 0.027(6) 0.004(6) 0.003(6) -0.002(6)
O27 0.040(8) 0.039(7) 0.039(7) 0.010(6) 0.011(6) -0.009(6)
O28 0.022(7) 0.027(6) 0.013(6) -0.005(5) 0.001(5) -0.003(5)
O29 0.027(14) 0.036(10) 0.033(10) -0.023(8) 0.003(10) -0.013(10)
O30 0.015(12) 0.056(11) 0.012(8) 0.012(8) 0.001(8) 0.017(10)
O31 0.047(17) 0.026(10) 0.055(13) 0.000(9) 0.021(12) -0.026(10)
O32 0.036(15) 0.026(9) 0.043(11) 0.014(8) 0.013(11) 0.004(10)
O33 0.06(2) 0.049(12) 0.033(11) -0.007(10) -0.008(11) -0.014(12)
O34 0.025(7) 0.035(7) 0.029(6) 0.002(5) 0.012(6) 0.002(6)
O35 0.016(7) 0.017(6) 0.018(6) -0.001(5) 0.010(5) -0.001(5)
O36 0.033(7) 0.029(6) 0.016(6) -0.007(5) 0.007(5) 0.004(6)
O37 0.022(15) 0.091(16) 0.034(11) 0.021(11) -0.009(10) -0.023(13)
O38 0.033(14) 0.016(8) 0.030(10) -0.006(8) -0.007(9) 0.002(9)
O39 0.029(15) 0.052(12) 0.025(10) 0.002(9) -0.006(10) -0.004(11)
O40 0.033(8) 0.044(7) 0.036(7) -0.003(6) 0.007(6) -0.002(6)
O41 0.040(16) 0.032(10) 0.034(11) -0.008(9) -0.001(10) 0.000(10)
O42 0.037(8) 0.037(7) 0.033(7) 0.013(6) 0.008(6) -0.009(6)
O43 0.011(12) 0.031(9) 0.038(10) 0.015(8) 0.004(9) 0.004(9)
O44 0.033(8) 0.042(7) 0.032(7) 0.014(6) -0.001(6) 0.002(6)
O45 0.040(17) 0.040(11) 0.039(11) -0.003(9) 0.006(11) 0.023(11)
O46 0.026(7) 0.029(6) 0.021(6) 0.003(5) 0.000(5) -0.008(6)
O47 0.017(13) 0.044(11) 0.024(9) -0.003(8) -0.004(9) 0.003(10)
O48 0.09(2) 0.008(8) 0.028(10) -0.004(8) 0.019(12) 0.004(10)
O49 0.034(16) 0.069(13) 0.028(10) -0.019(10) -0.012(10) 0.005(12)
O50 0.042(17) 0.037(10) 0.038(11) -0.002(9) -0.007(11) -0.010(11)
O51 0.034(15) 0.028(9) 0.029(10) -0.015(8) 0.008(10) -0.008(9)
O52 0.032(15) 0.061(12) 0.033(11) -0.006(10) 0.020(11) 0.006(12)
O53 0.029(8) 0.038(7) 0.035(7) -0.003(6) 0.007(6) -0.002(6)
O54 0.028(15) 0.051(11) 0.032(10) -0.014(9) -0.004(10) 0.013(11)
O55 0.020(15) 0.084(15) 0.035(11) 0.022(11) -0.011(10) 0.012(13)
O56 0.027(15) 0.064(13) 0.022(9) 0.012(9) 0.003(9) 0.013(11)
O57 0.035(8) 0.042(7) 0.041(7) 0.003(6) 0.003(6) 0.012(6)
O58 0.015(13) 0.048(11) 0.026(10) 0.005(9) -0.002(9) 0.014(10)
O59 0.053(9) 0.059(8) 0.045(8) 0.005(6) 0.006(6) 0.006(6)
O60 0.07(2) 0.058(14) 0.080(17) 0.032(13) 0.022(17) 0.004(15)
O61 0.06(2) 0.041(11) 0.040(12) 0.013(10) 0.006(12) 0.004(12)
P1 0.020(5) 0.025(4) 0.019(3) 0.002(3) 0.001(3) 0.008(3)
P2 0.013(5) 0.032(4) 0.016(3) 0.009(3) -0.007(3) 0.000(3)
K1 0.063(7) 0.048(4) 0.051(4) -0.005(4) 0.000(4) 0.002(4)
K2 0.046(5) 0.102(5) 0.049(4) 0.011(4) 0.019(4) 0.011(4)
Na1 0.014(7) 0.039(6) 0.060(7) -0.013(6) 0.016(6) 0.000(5)
Na2 0.042(6) 0.054(5) 0.053(5) 0.000(5) -0.007(5) -0.004(5)
Na3 0.054(12) 0.091(10) 0.043(7) 0.010(7) -0.022(7) 0.000(9)
Na4 0.084(8) 0.082(7) 0.067(6) 0.013(5) 0.008(6) -0.009(6)
Na5 0.10(3) 0.030(12) 0.035(13) -0.006(11) -0.015(15) 0.007(15)
Na6 0.029(10) 0.066(10) 0.043(9) -0.008(8) 0.015(8) 0.024(8)
OW1 0.13(5) 0.09(3) 0.10(3) 0.000 0.10(3) 0.000
OW2 0.049(8) 0.057(8) 0.036(7) 0.002(6) 0.013(6) 0.002(6)
OW3 0.06(2) 0.023(10) 0.13(2) -0.002(12) 0.050(19) 0.000(11)

loop_
_atom_type_symbol
_atom_type_description
_atom_type_scat_dispersion_real
_atom_type_scat_dispersion_imag
_atom_type_scat_source
O O 0.0106 0.0060 'International Tables Vol C Tables 4.2.6.8 and 6.1.1.4'
H H 0.0000 0.0000 'International Tables Vol C Tables 4.2.6.8 and 6.1.1.4'
W W -0.8490 6.8722 'International Tables Vol C Tables 4.2.6.8 and 6.1.1.4'
P P 0.1023 0.0942 'International Tables Vol C Tables 4.2.6.8 and 6.1.1.4'
Na Na 0.0362 0.0249 'International Tables Vol C Tables 4.2.6.8 and 6.1.1.4'
K K 0.2009 0.2494 'International Tables Vol C Tables 4.2.6.8 and 6.1.1.4'
Cu Cu 0.3201 1.2651 'International Tables Vol C Tables 4.2.6.8 and 6.1.1.4'

loop_
_geom_angle_atom_site_label_1
_geom_angle_atom_site_label_2
_geom_angle_atom_site_label_3
_geom_angle
_geom_angle_site_symmetry_1
_geom_angle_site_symmetry_3
_geom_angle_publ_flag
O14 W1 O15 103.7(10) . . ?
O14 W1 O5 96.9(8) . . ?
O15 W1 O5 90.0(8) . . ?
O14 W1 O53 98.5(8) . . ?
O15 W1 O53 87.0(8) . . ?
O5 W1 O53 164.6(7) . . ?
O14 W1 O27 97.4(11) . . ?
O15 W1 O27 159.0(8) . . ?
O5 W1 O27 88.0(8) . . ?
O53 W1 O27 89.4(8) . . ?
O14 W1 O40 171.0(10) . . ?
O15 W1 O40 85.3(8) . . ?
O5 W1 O40 82.6(7) . . ?
O53 W1 O40 82.0(7) . . ?
O27 W1 O40 73.6(8) . . ?
O14 W1 K1 38.3(7) . 4_655 ?
O15 W1 K1 95.8(5) . 4_655 ?
O5 W1 K1 59.2(5) . 4_655 ?
O53 W1 K1 136.2(5) . 4_655 ?
O27 W1 K1 101.0(5) . 4_655 ?
O40 W1 K1 141.8(4) . 4_655 ?
O17 W2 O4 97.9(9) . . ?
O17 W2 O32 96.9(9) . . ?
O4 W2 O32 92.8(8) . . ?
O17 W2 O15 101.1(9) . . ?
O4 W2 O15 160.8(7) . . ?
O32 W2 O15 86.9(8) . . ?
O17 W2 O12 96.1(9) . . ?
O4 W2 O12 93.0(7) . . ?
O32 W2 O12 164.8(7) . . ?
O15 W2 O12 83.0(8) . . ?
O17 W2 O48 177.3(9) . . ?
O4 W2 O48 79.4(7) . . ?
O32 W2 O48 83.5(7) . . ?
O15 W2 O48 81.6(8) . . ?
O12 W2 O48 83.8(7) . . ?
O57 W3 O9 99.5(9) . . ?
O57 W3 O31 96.6(9) . . ?
O9 W3 O31 89.5(8) . . ?
O57 W3 O30 102.2(9) . . ?
O9 W3 O30 158.3(8) . . ?
O31 W3 O30 88.8(7) . . ?
O57 W3 O61 96.0(9) . . ?
O9 W3 O61 92.4(8) . . ?
O31 W3 O61 166.8(8) . . ?
O30 W3 O61 84.6(8) . . ?
O57 W3 O25 173.9(8) . . ?
O9 W3 O25 74.5(7) . . ?
O31 W3 O25 84.6(8) . . ?
O30 W3 O25 83.8(7) . . ?
O61 W3 O25 83.3(8) . . ?
O57 W3 K1 39.5(7) . 4_645 ?
O9 W3 K1 94.4(5) . 4_645 ?
O31 W3 K1 57.3(6) . 4_645 ?
O30 W3 K1 102.8(5) . 4_645 ?
O61 W3 K1 135.5(6) . 4_645 ?
O25 W3 K1 140.7(4) . 4_645 ?
O42 W4 O43 102.2(8) . . ?
O42 W4 O54 98.1(9) . . ?
O43 W4 O54 90.1(8) . . ?
O42 W4 O28 102.6(8) . . ?
O43 W4 O28 87.6(7) . . ?
O54 W4 O28 159.2(7) . . ?
O42 W4 O35 100.7(7) . . ?
O43 W4 O35 157.1(7) . . ?
O54 W4 O35 88.6(7) . . ?
O28 W4 O35 85.6(7) . . ?
O42 W4 O36 170.6(7) . . ?
O43 W4 O36 83.4(6) . . ?
O54 W4 O36 74.1(7) . . ?
O28 W4 O36 85.1(7) . . ?
O35 W4 O36 74.2(5) . . ?
O33 W5 O26 101.1(10) . . ?
O33 W5 O16 99.9(9) . . ?
O26 W5 O16 158.7(7) . . ?
O33 W5 O5 98.9(8) . . ?
O26 W5 O5 90.5(8) . . ?
O16 W5 O5 89.3(7) . . ?
O33 W5 O28 95.2(8) . . ?
O26 W5 O28 87.1(8) . . ?
O16 W5 O28 87.9(7) . . ?
O5 W5 O28 165.9(7) . . ?
O33 W5 O3 171.7(8) . . ?
O26 W5 O3 86.6(7) . . ?
O16 W5 O3 72.2(6) . . ?
O5 W5 O3 83.9(6) . . ?
O28 W5 O3 82.0(6) . . ?
O33 W5 K1 38.1(7) . 4_655 ?
O26 W5 K1 95.8(6) . 4_655 ?
O16 W5 K1 102.7(5) . 4_655 ?
O5 W5 K1 61.1(5) . 4_655 ?
O28 W5 K1 132.9(5) . 4_655 ?
O3 W5 K1 145.0(4) . 4_655 ?
O41 W6 O6 100.2(9) . . ?
O41 W6 O51 102.9(8) . . ?
O6 W6 O51 92.2(7) . . ?
O41 W6 O38 100.2(8) . . ?
O6 W6 O38 159.3(8) . . ?
O51 W6 O38 86.2(7) . . ?
O41 W6 O54 99.7(8) . . ?
O6 W6 O54 90.3(7) . . ?
O51 W6 O54 156.4(9) . . ?
O38 W6 O54 83.3(7) . . ?
O41 W6 O36 169.8(7) . . ?
O6 W6 O36 86.7(7) . . ?
O51 W6 O36 84.1(7) . . ?
O38 W6 O36 72.6(6) . . ?
O54 W6 O36 72.6(7) . . ?
O41 W6 K2 51.0(6) . 5_665 ?
O6 W6 K2 49.2(7) . 5_665 ?
O51 W6 K2 102.5(6) . 5_665 ?
O38 W6 K2 151.0(5) . 5_665 ?
O54 W6 K2 96.8(6) . 5_665 ?
O36 W6 K2 135.2(4) . 5_665 ?
O59 W7 O44 101.5(9) . . ?
O59 W7 O61 101.0(10) . . ?
O44 W7 O61 90.2(8) . . ?
O59 W7 O20 99.6(9) . . ?
O44 W7 O20 158.9(9) . . ?
O61 W7 O20 85.6(7) . . ?
O59 W7 O39 101.1(9) . . ?
O44 W7 O39 90.0(8) . . ?
O61 W7 O39 157.4(9) . . ?
O20 W7 O39 86.1(7) . . ?
O59 W7 O24 172.3(7) . . ?
O44 W7 O24 74.7(7) . . ?
O61 W7 O24 85.8(8) . . ?
O20 W7 O24 84.3(7) . . ?
O39 W7 O24 72.4(7) . . ?
O52 W8 O38 102.3(9) . . ?
O52 W8 O23 101.6(9) . . ?
O38 W8 O23 156.1(7) . . ?
O52 W8 O56 101.5(8) . . ?
O38 W8 O56 88.5(8) . . ?
O23 W8 O56 86.0(8) . . ?
O52 W8 O35 102.0(7) . . ?
O38 W8 O35 90.0(7) . . ?
O23 W8 O35 85.8(7) . . ?
O56 W8 O35 156.2(6) . . ?
O52 W8 O36 172.7(9) . . ?
O38 W8 O36 72.8(7) . . ?
O23 W8 O36 83.5(7) . . ?
O56 W8 O36 84.0(6) . . ?
O35 W8 O36 72.9(5) . . ?
O21 W9 O30 102.7(9) . . ?
O21 W9 O13 96.0(9) . . ?
O30 W9 O13 87.8(7) . . ?
O21 W9 O20 99.1(9) . . ?
O30 W9 O20 85.9(7) . . ?
O13 W9 O20 164.5(9) . . ?
O21 W9 O27 98.3(10) . . ?
O30 W9 O27 159.0(9) . . ?
O13 W9 O27 90.3(7) . . ?
O20 W9 O27 90.5(7) . . ?
O21 W9 O40 172.8(8) . . ?
O30 W9 O40 84.5(7) . . ?
O13 W9 O40 83.7(7) . . ?
O20 W9 O40 81.6(8) . . ?
O27 W9 O40 74.5(8) . . ?
O37 W10 O2 103.6(10) . . ?
O37 W10 O46 104.5(9) . . ?
O2 W10 O46 91.4(8) . . ?
O37 W10 O34 98.4(8) . . ?
O2 W10 O34 90.9(8) . . ?
O46 W10 O34 155.8(7) . . ?
O37 W10 O44 97.5(9) . . ?
O2 W10 O44 158.8(7) . . ?
O46 W10 O44 85.3(8) . . ?
O34 W10 O44 83.9(8) . . ?
O37 W10 O24 165.7(9) . . ?
O2 W10 O24 86.9(8) . . ?
O46 W10 O24 84.6(6) . . ?
O34 W10 O24 71.4(6) . . ?
O44 W10 O24 72.0(7) . . ?
O37 W10 K2 53.7(8) . 6_566 ?
O2 W10 K2 49.9(6) . 6_566 ?
O46 W10 K2 103.6(6) . 6_566 ?
O34 W10 K2 96.3(5) . 6_566 ?
O44 W10 K2 151.1(5) . 6_566 ?
O24 W10 K2 135.6(5) . 6_566 ?
O47 W11 O58 101.3(8) . . ?
O47 W11 O16 100.3(8) . . ?
O58 W11 O16 158.2(8) . . ?
O47 W11 O13 98.5(8) . . ?
O58 W11 O13 89.1(7) . . ?
O16 W11 O13 90.3(7) . . ?
O47 W11 O23 96.6(8) . . ?
O58 W11 O23 85.8(7) . . ?
O16 W11 O23 89.1(7) . . ?
O13 W11 O23 164.7(7) . . ?
O47 W11 O3 172.4(7) . . ?
O58 W11 O3 85.7(7) . . ?
O16 W11 O3 72.6(6) . . ?
O13 W11 O3 84.6(7) . . ?
O23 W11 O3 80.6(6) . . ?
O22 W12 O10 99.5(10) . . ?
O22 W12 O32 98.5(8) . . ?
O10 W12 O32 93.4(8) . . ?
O22 W12 O43 94.6(7) . . ?
O10 W12 O43 91.1(8) . . ?
O32 W12 O43 165.2(8) . . ?
O22 W12 O26 100.6(9) . . ?
O10 W12 O26 159.4(7) . . ?
O32 W12 O26 87.9(8) . . ?
O43 W12 O26 83.0(7) . . ?
O22 W12 O19 175.4(9) . . ?
O10 W12 O19 76.4(7) . . ?
O32 W12 O19 83.9(7) . . ?
O43 W12 O19 83.5(6) . . ?
O26 W12 O19 83.4(7) . . ?
O45 W13 O8 100.1(9) . . ?
O45 W13 O58 102.2(9) . . ?
O8 W13 O58 157.5(7) . . ?
O45 W13 O56 96.6(8) . . ?
O8 W13 O56 89.1(8) . . ?
O58 W13 O56 85.5(8) . . ?
O45 W13 O31 98.2(9) . . ?
O8 W13 O31 92.0(8) . . ?
O58 W13 O31 87.7(7) . . ?
O56 W13 O31 164.8(8) . . ?
O45 W13 O7 172.8(9) . . ?
O8 W13 O7 72.8(6) . . ?
O58 W13 O7 84.8(7) . . ?
O56 W13 O7 82.6(7) . . ?
O31 W13 O7 83.2(7) . . ?
O45 W13 K1 41.2(6) . 4_645 ?
O8 W13 K1 96.4(5) . 4_645 ?
O58 W13 K1 102.2(6) . 4_645 ?
O56 W13 K1 137.8(6) . 4_645 ?
O31 W13 K1 57.1(6) . 4_645 ?
O7 W13 K1 138.9(4) . 4_645 ?
O60 W14 O18 103.2(11) . . ?
O60 W14 O29 100.2(10) . . ?
O18 W14 O29 92.4(8) . . ?
O60 W14 O46 94.8(10) . . ?
O18 W14 O46 88.4(8) . . ?
O29 W14 O46 164.4(7) . . ?
O60 W14 O9 98.4(10) . . ?
O18 W14 O9 158.4(7) . . ?
O29 W14 O9 85.8(8) . . ?
O46 W14 O9 87.8(8) . . ?
O60 W14 O25 169.2(10) . . ?
O18 W14 O25 86.7(7) . . ?
O29 W14 O25 83.6(7) . . ?
O46 W14 O25 80.9(6) . . ?
O9 W14 O25 71.7(6) . . ?
O49 W15 O12 101.8(9) . . ?
O49 W15 O39 100.8(9) . . ?
O12 W15 O39 157.3(7) . . ?
O49 W15 O34 99.6(9) . . ?
O12 W15 O34 90.1(8) . . ?
O39 W15 O34 88.7(8) . . ?
O49 W15 O53 102.6(9) . . ?
O12 W15 O53 85.3(8) . . ?
O39 W15 O53 87.3(8) . . ?
O34 W15 O53 157.8(7) . . ?
O49 W15 O24 171.1(8) . . ?
O12 W15 O24 84.2(7) . . ?
O39 W15 O24 73.7(8) . . ?
O34 W15 O24 73.5(6) . . ?
O53 W15 O24 84.4(6) . . ?
O50 W16 O55 102.0(10) . . ?
O50 W16 O29 98.5(8) . . ?
O55 W16 O29 90.7(8) . . ?
O50 W16 O8 98.5(9) . . ?
O55 W16 O8 159.1(8) . . ?
O29 W16 O8 90.2(8) . . ?
O50 W16 O51 97.6(8) . . ?
O55 W16 O51 88.9(7) . . ?
O29 W16 O51 163.6(8) . . ?
O8 W16 O51 84.5(7) . . ?
O50 W16 O7 170.8(8) . . ?
O55 W16 O7 86.9(8) . . ?
O29 W16 O7 83.7(7) . . ?
O8 W16 O7 72.5(6) . . ?
O51 W16 O7 79.9(7) . . ?
O1 W17 O10 95.2(8) . . ?
O1 W17 O55 90.5(8) . . ?
O10 W17 O55 159.7(9) . . ?
O1 W17 O11 100.8(8) . . ?
O10 W17 O11 99.2(9) . . ?
O55 W17 O11 98.8(9) . . ?
O1 W17 O6 169.0(9) . . ?
O10 W17 O6 85.7(7) . . ?
O55 W17 O6 85.1(7) . . ?
O11 W17 O6 89.9(7) . . ?
O1 W17 O19 87.7(8) . . ?
O10 W17 O19 73.3(7) . . ?
O55 W17 O19 87.5(8) . . ?
O11 W17 O19 169.3(7) . . ?
O6 W17 O19 82.0(7) . . ?
O1 W17 K2 143.6(7) . 5_665 ?
O10 W17 K2 92.2(6) . 5_665 ?
O55 W17 K2 94.7(7) . 5_665 ?
O11 W17 K2 42.8(5) . 5_665 ?
O6 W17 K2 47.1(5) . 5_665 ?
O19 W17 K2 128.4(4) . 5_665 ?
O1 W18 O18 91.0(7) . . ?
O1 W18 O4 95.0(7) . . ?
O18 W18 O4 160.6(8) . . ?
O1 W18 O2 170.9(8) . . ?
O18 W18 O2 84.4(7) . . ?
O4 W18 O2 87.0(7) . . ?
O1 W18 O11 98.3(9) . 2_655 ?
O18 W18 O11 99.2(8) . 2_655 ?
O4 W18 O11 98.2(7) . 2_655 ?
O2 W18 O11 90.2(8) . 2_655 ?
O1 W18 O48 88.4(8) . . ?
O18 W18 O48 88.3(7) . . ?
O4 W18 O48 73.4(6) . . ?
O2 W18 O48 83.7(8) . . ?
O11 W18 O48 169.8(7) 2_655 . ?
O1 W18 K2 142.3(6) . 6_566 ?
O18 W18 K2 94.6(5) . 6_566 ?
O4 W18 K2 91.9(4) . 6_566 ?
O2 W18 K2 46.2(6) . 6_566 ?
O11 W18 K2 44.0(6) 2_655 6_566 ?
O48 W18 K2 128.9(5) . 6_566 ?
W17 O1 W18 161.9(12) . . ?
W10 O2 W18 146.8(10) . . ?
W10 O2 K2 100.7(7) . 6_566 ?
W18 O2 K2 103.7(9) . 6_566 ?
P1 O3 W5 127.3(10) . . ?
P1 O3 W11 128.9(9) . . ?
W5 O3 W11 92.4(6) . . ?
W2 O4 W18 120.0(8) . . ?
W2 O4 Na1 112.9(7) . . ?
W18 O4 Na1 127.0(8) . . ?
W1 O5 W5 160.2(11) . . ?
W6 O6 W17 146.0(11) . . ?
W6 O6 K2 102.8(8) . 5_665 ?
W17 O6 K2 100.6(6) . 5_665 ?
P1 O7 W16 129.3(11) . . ?
P1 O7 W13 126.2(9) . . ?
W16 O7 W13 90.7(5) . . ?
W13 O8 W16 123.7(8) . . ?
W3 O9 W14 124.3(8) . . ?
W12 O10 W17 121.1(11) . . ?
W12 O10 Na1 112.6(7) . 2_655 ?
W17 O10 Na1 126.2(9) . 2_655 ?
W17 O11 Cu2 143.9(10) . 2_655 ?
W17 O11 W18 143.9(10) . 2_655 ?
Cu2 O11 W18 0.00(8) 2_655 2_655 ?
W17 O11 K2 109.1(7) . 5_665 ?
Cu2 O11 K2 104.2(10) 2_655 5_665 ?
W18 O11 K2 104.2(10) 2_655 5_665 ?
W15 O12 W2 152.7(9) . . ?
W11 O13 W9 163.2(10) . . ?
W1 O14 Na2 146.8(12) . 1_565 ?
W1 O14 K1 121.2(10) . 4_655 ?
Na2 O14 K1 90.7(6) 1_565 4_655 ?
W1 O15 W2 151.1(11) . . ?
W11 O16 W5 122.5(8) . . ?
W11 O16 Na6 123.1(9) . 4_655 ?
W5 O16 Na6 114.3(8) . 4_655 ?
W2 O17 Na5 118.2(10) . . ?
W14 O18 W18 151.3(12) . . ?
P1 O19 W12 129.4(9) . . ?
P1 O19 W17 126.9(10) . . ?
W12 O19 W17 88.7(7) . . ?
W9 O20 W7 150.0(11) . . ?
W9 O21 K1 148.3(10) . . ?
W9 O21 Na2 117.3(10) . 4_655 ?
K1 O21 Na2 88.1(7) . 4_655 ?
W12 O22 Na3 113.3(8) . . ?
W12 O22 Na5 117.9(9) . . ?
Na3 O22 Na5 128.7(8) . . ?
W8 O23 W11 151.4(9) . . ?
P2 O24 W15 124.9(9) . . ?
P2 O24 W10 123.5(11) . . ?
W15 O24 W10 91.8(5) . . ?
P2 O24 W7 124.5(9) . . ?
W15 O24 W7 90.4(7) . . ?
W10 O24 W7 91.8(6) . . ?
P2 O25 W3 128.8(11) . . ?
P2 O25 W14 127.7(10) . . ?
W3 O25 W14 89.6(5) . . ?
W5 O26 W12 151.7(10) . . ?
W9 O27 W1 119.7(11) . . ?
W4 O28 W5 147.7(9) . . ?
W14 O29 W16 158.5(11) . . ?
W9 O30 W3 152.3(9) . . ?
W3 O31 W13 164.2(10) . . ?
W3 O31 K1 94.2(8) . 4_645 ?
W13 O31 K1 93.4(6) . 4_645 ?
W12 O32 W2 165.6(12) . . ?
W5 O33 K1 120.2(9) . 4_655 ?
W5 O33 Na4 114.3(10) . . ?
K1 O33 Na4 125.2(8) 4_655 . ?
W15 O34 W10 123.2(8) . . ?
W4 O35 W8 123.1(7) . . ?
P1 O36 W6 125.3(9) . . ?
P1 O36 W4 124.6(9) . . ?
W6 O36 W4 92.4(7) . . ?
P1 O36 W8 123.1(11) . . ?
W6 O36 W8 91.8(5) . . ?
W4 O36 W8 89.6(5) . . ?
W10 O37 Na4 146.4(12) . 6_566 ?
W10 O37 K2 99.2(9) . 6_566 ?
Na4 O37 K2 105.4(8) 6_566 6_566 ?
W8 O38 W6 122.8(8) . . ?
W15 O39 W7 123.2(11) . . ?
P2 O40 W9 128.8(11) . . ?
P2 O40 W1 127.1(10) . . ?
W9 O40 W1 92.1(8) . . ?
W6 O41 Na3 144.9(10) . 5_665 ?
W6 O41 K2 102.0(7) . 5_665 ?
Na3 O41 K2 104.5(8) 5_665 5_665 ?
W4 O42 K2 147.8(9) . . ?
W4 O43 W12 151.4(11) . . ?
W7 O44 W10 121.5(9) . . ?
W13 O45 K1 116.0(8) . 4_645 ?
W10 O46 W14 144.8(10) . . ?
W11 O47 Na2 117.6(8) . 4_655 ?
P2 O48 W2 132.1(13) . . ?
P2 O48 W18 124.5(9) . . ?
W2 O48 W18 86.9(7) . . ?
W6 O51 W16 146.2(8) . . ?
W15 O53 W1 149.6(13) . . ?
W4 O54 W6 120.8(10) . . ?
W16 O55 W17 150.6(11) . . ?
W8 O56 W13 150.8(12) . . ?
W3 O57 Na2 147.0(9) . . ?
W3 O57 K1 117.9(10) . 4_645 ?
Na2 O57 K1 93.8(6) . 4_645 ?
W11 O58 W13 151.8(11) . . ?
W7 O59 Na6 155.5(11) . . ?
W7 O61 W3 150.4(10) . . ?
O19 P1 O3 111.4(10) . . ?
O19 P1 O7 110.0(9) . . ?
O3 P1 O7 112.7(11) . . ?
O19 P1 O36 107.3(10) . . ?
O3 P1 O36 107.9(9) . . ?
O7 P1 O36 107.3(9) . . ?
O48 P2 O25 112.8(12) . . ?
O48 P2 O40 109.3(11) . . ?
O25 P2 O40 111.6(10) . . ?
O48 P2 O24 108.9(10) . . ?
O25 P2 O24 107.6(9) . . ?
O40 P2 O24 106.4(11) . . ?
OW18 K1 O57 134.5(11) . 4_655 ?
OW18 K1 O33 71.2(12) . 4_645 ?
O57 K1 O33 151.2(8) 4_655 4_645 ?
OW18 K1 O45 69.6(12) . 4_655 ?
O57 K1 O45 101.0(6) 4_655 4_655 ?
O33 K1 O45 73.6(6) 4_645 4_655 ?
OW18 K1 O21 79.1(13) . . ?
O57 K1 O21 77.4(6) 4_655 . ?
O33 K1 O21 127.2(7) 4_645 . ?
O45 K1 O21 133.7(6) 4_655 . ?
OW18 K1 O14 133.3(11) . 4_645 ?
O57 K1 O14 73.5(5) 4_655 4_645 ?
O33 K1 O14 98.2(6) 4_645 4_645 ?
O45 K1 O14 152.7(8) 4_655 4_645 ?
O21 K1 O14 72.1(6) . 4_645 ?
OW18 K1 OW4 137.7(14) . . ?
O57 K1 OW4 79.4(7) 4_655 . ?
O33 K1 OW4 71.8(7) 4_645 . ?
O45 K1 OW4 81.0(7) 4_655 . ?
O21 K1 OW4 141.2(7) . . ?
O14 K1 OW4 71.8(7) 4_645 . ?
OW18 K1 OW7 70.7(11) . . ?
O57 K1 OW7 64.9(7) 4_655 . ?
O33 K1 OW7 132.6(7) 4_645 . ?
O45 K1 OW7 67.4(8) 4_655 . ?
O21 K1 OW7 70.5(8) . . ?
O14 K1 OW7 128.6(8) 4_645 . ?
OW4 K1 OW7 125.0(8) . . ?
OW18 K1 O31 115.0(10) . 4_655 ?
O57 K1 O31 51.0(6) 4_655 4_655 ?
O33 K1 O31 111.3(7) 4_645 4_655 ?
O45 K1 O31 52.1(5) 4_655 4_655 ?
O21 K1 O31 120.7(6) . 4_655 ?
O14 K1 O31 111.3(6) 4_645 4_655 ?
OW4 K1 O31 62.1(6) . 4_655 ?
OW7 K1 O31 62.9(8) . 4_655 ?
OW18 K1 W3 131.0(9) . 4_655 ?
O57 K1 W3 22.6(4) 4_655 4_655 ?
O33 K1 W3 134.9(6) 4_645 4_655 ?
O45 K1 W3 79.7(4) 4_655 4_655 ?
O21 K1 W3 97.5(4) . 4_655 ?
O14 K1 W3 89.3(4) 4_645 4_655 ?
OW4 K1 W3 68.6(5) . 4_655 ?
OW7 K1 W3 62.4(6) . 4_655 ?
O31 K1 W3 28.5(4) 4_655 4_655 ?
OW18 K1 W13 90.1(10) . 4_655 ?
O57 K1 W13 79.5(4) 4_655 4_655 ?
O33 K1 W13 89.1(5) 4_645 4_655 ?
O45 K1 W13 22.8(3) 4_655 4_655 ?
O21 K1 W13 134.3(4) . 4_655 ?
O14 K1 W13 136.0(5) 4_645 4_655 ?
OW4 K1 W13 69.6(5) . 4_655 ?
OW7 K1 W13 64.0(7) . 4_655 ?
O31 K1 W13 29.4(3) 4_655 4_655 ?
W3 K1 W13 57.50(11) 4_655 4_655 ?
OW18 K1 W5 85.8(10) . 4_645 ?
O57 K1 W5 139.7(5) 4_655 4_645 ?
O33 K1 W5 21.7(4) 4_645 4_645 ?
O45 K1 W5 93.6(5) 4_655 4_645 ?
O21 K1 W5 117.7(4) . 4_645 ?
O14 K1 W5 76.5(4) 4_645 4_645 ?
OW4 K1 W5 66.0(5) . 4_645 ?
OW7 K1 W5 153.6(6) . 4_645 ?
O31 K1 W5 120.5(5) 4_655 4_645 ?
W3 K1 W5 134.6(2) 4_655 4_645 ?
W13 K1 W5 105.4(2) 4_655 4_645 ?
O42 K2 O11 158.6(7) . 5_665 ?
O42 K2 O2 115.9(7) . 6_565 ?
O11 K2 O2 61.8(7) 5_665 6_565 ?
O42 K2 O6 114.2(6) . 5_665 ?
O11 K2 O6 60.4(6) 5_665 5_665 ?
O2 K2 O6 121.4(6) 6_565 5_665 ?
O42 K2 OW12 132.0(10) . . ?
O11 K2 OW12 69.3(10) 5_665 . ?
O2 K2 OW12 83.9(10) 6_565 . ?
O6 K2 OW12 84.6(12) 5_665 . ?
O42 K2 O41 76.2(6) . 5_665 ?
O11 K2 O41 110.4(7) 5_665 5_665 ?
O2 K2 O41 165.2(6) 6_565 5_665 ?
O6 K2 O41 55.0(5) 5_665 5_665 ?
OW12 K2 O41 81.4(10) . 5_665 ?
O42 K2 O37 75.9(6) . 6_565 ?
O11 K2 O37 113.6(7) 5_665 6_565 ?
O2 K2 O37 56.5(5) 6_565 6_565 ?
O6 K2 O37 166.5(6) 5_665 6_565 ?
OW12 K2 O37 81.9(12) . 6_565 ?
O41 K2 O37 123.0(6) 5_665 6_565 ?
O42 K2 OW10 74.0(7) . 6_565 ?
O11 K2 OW10 88.0(7) 5_665 6_565 ?
O2 K2 OW10 60.1(6) 6_565 6_565 ?
O6 K2 OW10 109.0(7) 5_665 6_565 ?
OW12 K2 OW10 143.7(10) . 6_565 ?
O41 K2 OW10 134.2(6) 5_665 6_565 ?
O37 K2 OW10 81.9(7) 6_565 6_565 ?
O42 K2 OW5 75.0(6) . 6_565 ?
O11 K2 OW5 85.4(7) 5_665 6_565 ?
O2 K2 OW5 107.6(6) 6_565 6_565 ?
O6 K2 OW5 59.5(6) 5_665 6_565 ?
OW12 K2 OW5 143.4(13) . 6_565 ?
O41 K2 OW5 83.3(6) 5_665 6_565 ?
O37 K2 OW5 133.7(7) 6_565 6_565 ?
OW10 K2 OW5 55.9(8) 6_565 6_565 ?
O42 K2 W10 95.1(5) . 6_565 ?
O11 K2 W10 88.9(5) 5_665 6_565 ?
O2 K2 W10 29.4(4) 6_565 6_565 ?
O6 K2 W10 149.2(4) 5_665 6_565 ?
OW12 K2 W10 82.4(10) . 6_565 ?
O41 K2 W10 148.3(5) 5_665 6_565 ?
O37 K2 W10 27.1(3) 6_565 6_565 ?
OW10 K2 W10 68.8(6) 6_565 6_565 ?
OW5 K2 W10 124.5(5) 6_565 6_565 ?
O42 K2 W6 94.9(5) . 5_665 ?
O11 K2 W6 85.9(6) 5_665 5_665 ?
O2 K2 W6 147.6(5) 6_565 5_665 ?
O6 K2 W6 28.0(3) 5_665 5_665 ?
OW12 K2 W6 82.5(10) . 5_665 ?
O41 K2 W6 27.0(4) 5_665 5_665 ?
O37 K2 W6 148.5(5) 6_565 5_665 ?
OW10 K2 W6 125.1(6) 6_565 5_665 ?
OW5 K2 W6 69.3(5) 6_565 5_665 ?
W10 K2 W6 164.8(3) 6_565 5_665 ?
O42 K2 W17 142.0(5) . 5_665 ?
O11 K2 W17 28.1(5) 5_665 5_665 ?
O2 K2 W17 89.4(5) 6_565 5_665 ?
O6 K2 W17 32.3(3) 5_665 5_665 ?
OW12 K2 W17 75.4(11) . 5_665 ?
O41 K2 W17 84.8(5) 5_665 5_665 ?
O37 K2 W17 140.9(4) 6_565 5_665 ?
OW10 K2 W17 98.0(6) 6_565 5_665 ?
OW5 K2 W17 70.2(5) 6_565 5_665 ?
W10 K2 W17 117.02(18) 6_565 5_665 ?
W6 K2 W17 58.75(15) 5_665 5_665 ?
O4 Na1 OW13 138.5(11) . . ?
O4 Na1 OW5 117.0(7) . . ?
OW13 Na1 OW5 70.6(9) . . ?
O4 Na1 OW10 68.7(7) . . ?
OW13 Na1 OW10 79.4(11) . . ?
OW5 Na1 OW10 67.1(9) . . ?
O4 Na1 O10 92.3(6) . 2_655 ?
OW13 Na1 O10 125.6(10) . 2_655 ?
OW5 Na1 O10 68.2(8) . 2_655 ?
OW10 Na1 O10 114.0(8) . 2_655 ?
O4 Na1 OW15 114.7(12) . 2_655 ?
OW13 Na1 OW15 70.0(14) . 2_655 ?
OW5 Na1 OW15 128.3(13) . 2_655 ?
OW10 Na1 OW15 133.7(16) . 2_655 ?
O10 Na1 OW15 112.0(15) 2_655 2_655 ?
O4 Na1 Na3 168.3(5) . 2_655 ?
OW13 Na1 Na3 48.4(10) . 2_655 ?
OW5 Na1 Na3 53.1(6) . 2_655 ?
OW10 Na1 Na3 108.5(6) . 2_655 ?
O10 Na1 Na3 78.3(5) 2_655 2_655 ?
OW15 Na1 Na3 75.8(12) 2_655 2_655 ?
O4 Na1 K2 68.9(4) . 6_566 ?
OW13 Na1 K2 106.8(8) . 6_566 ?
OW5 Na1 K2 48.1(6) . 6_566 ?
OW10 Na1 K2 45.9(6) . 6_566 ?
O10 Na1 K2 68.1(4) 2_655 6_566 ?
OW15 Na1 K2 176.3(11) 2_655 6_566 ?
Na3 Na1 K2 100.8(3) 2_655 6_566 ?
O47 Na2 O57 147.2(7) 4_645 . ?
O47 Na2 O14 135.5(8) 4_645 1_545 ?
O57 Na2 O14 75.5(7) . 1_545 ?
O47 Na2 O21 99.6(7) 4_645 4_645 ?
O57 Na2 O21 77.2(6) . 4_645 ?
O14 Na2 O21 72.8(6) 1_545 4_645 ?
O47 Na2 K1 145.1(6) 4_645 4_645 ?
O57 Na2 K1 43.4(4) . 4_645 ?
O14 Na2 K1 45.6(4) 1_545 4_645 ?
O21 Na2 K1 45.5(5) 4_645 4_645 ?
OW17 Na3 O41 85.4(15) . 5_665 ?
OW17 Na3 O22 108.9(13) . . ?
O41 Na3 O22 154.2(8) 5_665 . ?
OW17 Na3 OW3 102.4(17) . 1_565 ?
O41 Na3 OW3 133.4(8) 5_665 1_565 ?
O22 Na3 OW3 66.0(7) . 1_565 ?
OW17 Na3 Na1 93.5(14) . 2_655 ?
O41 Na3 Na1 103.8(6) 5_665 2_655 ?
O22 Na3 Na1 55.2(6) . 2_655 ?
OW3 Na3 Na1 121.1(6) 1_565 2_655 ?
OW17 Na3 K2 111.0(12) . . ?
O41 Na3 K2 38.6(5) 5_665 . ?
O22 Na3 K2 139.4(6) . . ?
OW3 Na3 K2 98.2(6) 1_565 . ?
Na1 Na3 K2 127.9(4) 2_655 . ?
OW3 Na4 O37 131.6(10) 1_565 6_565 ?
OW3 Na4 O33 64.8(8) 1_565 . ?
O37 Na4 O33 155.7(9) 6_565 . ?
OW3 Na4 Na6 119.8(8) 1_565 4_655 ?
O37 Na4 Na6 106.5(7) 6_565 4_655 ?
O33 Na4 Na6 55.0(6) . 4_655 ?
OW15 Na5 O22 75.1(13) . . ?
OW15 Na5 OW15 98.9(19) . 2_655 ?
O22 Na5 OW15 151.6(15) . 2_655 ?
OW15 Na5 O17 151.7(15) . . ?
O22 Na5 O17 97.5(9) . . ?
OW15 Na5 O17 74.5(15) 2_655 . ?
OW15 Na5 Na5 50.7(14) . 2_655 ?
O22 Na5 Na5 114.1(11) . 2_655 ?
OW15 Na5 Na5 49.4(16) 2_655 2_655 ?
O17 Na5 Na5 112.7(9) . 2_655 ?
O59 Na6 O16 142.1(11) . 4_645 ?
O59 Na6 OW6 148.6(10) . 4_645 ?
O16 Na6 OW6 68.6(8) 4_645 4_645 ?
O59 Na6 OW20 83.2(17) . 7_656 ?
O16 Na6 OW20 129.6(18) 4_645 7_656 ?
OW6 Na6 OW20 73.6(16) 4_645 7_656 ?
O59 Na6 OW18 68.2(13) . . ?
O16 Na6 OW18 104.0(11) 4_645 . ?
OW6 Na6 OW18 119.3(16) 4_645 . ?
OW20 Na6 OW18 67.4(15) 7_656 . ?
O59 Na6 OW8 78.1(12) . 4_645 ?
O16 Na6 OW8 64.1(10) 4_645 4_645 ?
OW6 Na6 OW8 132.5(12) 4_645 4_645 ?
OW20 Na6 OW8 144.0(17) 7_656 4_645 ?
OW18 Na6 OW8 77.1(13) . 4_645 ?
O59 Na6 Na4 128.9(9) . 4_645 ?
O16 Na6 Na4 76.2(7) 4_645 4_645 ?
OW6 Na6 Na4 49.2(7) 4_645 4_645 ?
OW20 Na6 Na4 53.9(15) 7_656 4_645 ?
OW18 Na6 Na4 70.2(13) . 4_645 ?
OW8 Na6 Na4 119.3(11) 4_645 4_645 ?
Na4 OW3 Na3 106.2(10) 1_545 1_545 ?
Na1 OW5 K2 94.0(7) . 6_566 ?
Na1 OW10 K2 95.4(10) . 6_566 ?
Na5 OW15 Na5 79.9(19) . 2_655 ?
Na5 OW15 Na1 101.2(19) . 2_655 ?
Na5 OW15 Na1 99.2(17) 2_655 2_655 ?
K1 OW18 Na6 113.0(15) . . ?

loop_
_geom_bond_atom_site_label_1
_geom_bond_atom_site_label_2
_geom_bond_distance
_geom_bond_site_symmetry_2
_geom_bond_publ_flag
W1 O14 1.65(2) . ?
W1 O15 1.89(2) . ?
W1 O5 1.885(14) . ?
W1 O53 1.913(17) . ?
W1 O27 1.98(2) . ?
W1 O40 2.336(18) . ?
W1 K1 4.033(7) 4_655 ?
W2 O17 1.743(17) . ?
W2 O4 1.817(16) . ?
W2 O32 1.894(19) . ?
W2 O15 1.926(19) . ?
W2 O12 1.970(18) . ?
W2 O48 2.307(15) . ?
W3 O57 1.702(19) . ?
W3 O9 1.863(19) . ?
W3 O31 1.88(2) . ?
W3 O30 1.905(18) . ?
W3 O61 1.93(2) . ?
W3 O25 2.379(17) . ?
W3 K1 3.917(7) 4_645 ?
W4 O42 1.723(17) . ?
W4 O43 1.871(16) . ?
W4 O54 1.89(2) . ?
W4 O28 1.906(19) . ?
W4 O35 1.917(14) . ?
W4 O36 2.376(16) . ?
W5 O33 1.696(19) . ?
W5 O26 1.842(19) . ?
W5 O16 1.921(17) . ?
W5 O5 1.921(16) . ?
W5 O28 1.942(16) . ?
W5 O3 2.325(15) . ?
W5 K1 3.960(8) 4_655 ?
W6 O41 1.71(2) . ?
W6 O6 1.783(15) . ?
W6 O51 1.885(18) . ?
W6 O38 2.008(18) . ?
W6 O54 2.026(19) . ?
W6 O36 2.35(2) . ?
W6 K2 3.700(9) 5_665 ?
W7 O59 1.74(3) . ?
W7 O44 1.870(19) . ?
W7 O61 1.91(2) . ?
W7 O20 1.914(17) . ?
W7 O39 1.945(18) . ?
W7 O24 2.38(2) . ?
W8 O52 1.747(16) . ?
W8 O38 1.89(2) . ?
W8 O23 1.88(2) . ?
W8 O56 1.913(17) . ?
W8 O35 1.927(14) . ?
W8 O36 2.421(15) . ?
W9 O21 1.65(2) . ?
W9 O30 1.892(19) . ?
W9 O13 1.910(18) . ?
W9 O20 1.935(16) . ?
W9 O27 1.918(17) . ?
W9 O40 2.34(2) . ?
W10 O37 1.702(18) . ?
W10 O2 1.85(2) . ?
W10 O46 1.890(16) . ?
W10 O34 1.992(17) . ?
W10 O44 2.04(2) . ?
W10 O24 2.375(16) . ?
W10 K2 3.691(9) 6_566 ?
W11 O47 1.675(18) . ?
W11 O58 1.867(18) . ?
W11 O16 1.903(15) . ?
W11 O13 1.912(18) . ?
W11 O23 1.950(18) . ?
W11 O3 2.321(17) . ?
W12 O22 1.722(16) . ?
W12 O10 1.868(19) . ?
W12 O32 1.897(18) . ?
W12 O43 1.968(16) . ?
W12 O26 1.98(2) . ?
W12 O19 2.312(16) . ?
W13 O45 1.691(17) . ?
W13 O8 1.90(2) . ?
W13 O58 1.92(2) . ?
W13 O56 1.921(17) . ?
W13 O31 1.934(19) . ?
W13 O7 2.387(17) . ?
W13 K1 3.926(8) 4_645 ?
W14 O60 1.67(2) . ?
W14 O18 1.822(19) . ?
W14 O29 1.898(16) . ?
W14 O46 1.948(17) . ?
W14 O9 1.97(2) . ?
W14 O25 2.427(16) . ?
W15 O49 1.673(18) . ?
W15 O12 1.858(19) . ?
W15 O39 1.88(2) . ?
W15 O34 1.877(16) . ?
W15 O53 1.913(17) . ?
W15 O24 2.366(16) . ?
W16 O50 1.716(19) . ?
W16 O55 1.83(2) . ?
W16 O29 1.907(18) . ?
W16 O8 1.944(19) . ?
W16 O51 1.955(17) . ?
W16 O7 2.371(17) . ?
W17 O1 1.819(16) . ?
W17 O10 1.918(17) . ?
W17 O55 1.93(2) . ?
W17 O11 1.92(3) . ?
W17 O6 2.093(15) . ?
W17 O19 2.40(2) . ?
W17 K2 3.852(10) 5_665 ?
W18 O1 1.837(18) . ?
W18 O18 1.911(16) . ?
W18 O4 1.957(15) . ?
W18 O2 1.99(2) . ?
W18 O11 2.10(2) 2_655 ?
W18 O48 2.45(2) . ?
W18 K2 3.862(7) 6_566 ?
O2 K2 2.87(2) 6_566 ?
O3 P1 1.538(18) . ?
O4 Na1 2.757(18) . ?
O6 K2 2.87(2) 5_665 ?
O7 P1 1.536(17) . ?
O10 Na1 2.83(2) 2_655 ?
O11 Cu2 2.10(2) 2_655 ?
O11 W18 2.10(2) 2_655 ?
O11 K2 2.77(2) 5_665 ?
O14 Na2 2.83(2) 1_565 ?
O14 K1 2.92(2) 4_655 ?
O16 Na6 2.82(3) 4_655 ?
O17 Na5 2.97(3) . ?
O19 P1 1.528(19) . ?
O21 K1 2.92(3) . ?
O21 Na2 2.96(2) 4_655 ?
O22 Na3 2.84(2) . ?
O22 Na5 2.93(3) . ?
O24 P2 1.590(18) . ?
O25 P2 1.490(16) . ?
O31 K1 3.30(2) 4_645 ?
O33 K1 2.83(2) 4_655 ?
O33 Na4 2.85(2) . ?
O36 P1 1.568(17) . ?
O37 Na4 2.81(2) 6_566 ?
O37 K2 3.01(3) 6_566 ?
O40 P2 1.54(2) . ?
O41 Na3 2.82(2) 5_665 ?
O41 K2 2.94(2) 5_665 ?
O42 K2 2.671(19) . ?
O45 K1 2.88(2) 4_645 ?
O47 Na2 2.77(2) 4_655 ?
O48 P2 1.48(2) . ?
O57 Na2 2.78(2) . ?
O57 K1 2.819(19) 4_645 ?
O59 Na6 2.64(4) . ?
K1 OW18 2.73(4) . ?
K1 O57 2.819(19) 4_655 ?
K1 O33 2.83(2) 4_645 ?
K1 O45 2.88(2) 4_655 ?
K1 O14 2.92(2) 4_645 ?
K1 OW4 2.97(3) . ?
K1 OW7 3.33(4) . ?
K1 O31 3.30(2) 4_655 ?
K1 W3 3.917(7) 4_655 ?
K1 W13 3.926(8) 4_655 ?
K1 W5 3.960(8) 4_645 ?
K2 O11 2.77(2) 5_665 ?
K2 O2 2.87(2) 6_565 ?
K2 O6 2.87(2) 5_665 ?
K2 OW12 2.92(4) . ?
K2 O41 2.94(2) 5_665 ?
K2 O37 3.01(3) 6_565 ?
K2 OW10 3.28(3) 6_565 ?
K2 OW5 3.39(3) 6_565 ?
K2 W10 3.691(9) 6_565 ?
K2 W6 3.700(9) 5_665 ?
K2 W17 3.852(10) 5_665 ?
Na1 OW13 2.82(4) . ?
Na1 OW5 2.80(3) . ?
Na1 OW10 2.86(4) . ?
Na1 O10 2.83(2) 2_655 ?
Na1 OW15 2.96(6) 2_655 ?
Na1 Na3 4.066(18) 2_655 ?
Na1 K2 4.547(14) 6_566 ?
Na2 O47 2.77(2) 4_645 ?
Na2 O14 2.83(2) 1_545 ?
Na2 O21 2.96(2) 4_645 ?
Na2 K1 4.091(15) 4_645 ?
Na3 OW17 2.76(6) . ?
Na3 O41 2.82(2) 5_665 ?
Na3 OW3 2.83(3) 1_565 ?
Na3 Na1 4.066(18) 2_655 ?
Na4 OW3 2.80(3) 1_565 ?
Na4 O37 2.81(2) 6_565 ?
Na4 Na6 4.24(3) 4_655 ?
Na5 OW15 2.85(8) . ?
Na5 OW15 2.90(6) 2_655 ?
Na5 Na5 3.69(7) 2_655 ?
Na6 O16 2.82(3) 4_645 ?
Na6 OW6 2.87(4) 4_645 ?
Na6 OW20 2.92(7) 7_656 ?
Na6 OW18 2.99(5) . ?
Na6 OW8 2.98(5) 4_645 ?
Na6 Na4 4.24(3) 4_645 ?
OW3 Na4 2.80(3) 1_545 ?
OW3 Na3 2.83(3) 1_545 ?
OW5 K2 3.39(3) 6_566 ?
OW6 Na6 2.87(4) 4_655 ?
OW8 Na6 2.98(5) 4_655 ?
OW10 K2 3.28(3) 6_566 ?
OW15 Na5 2.90(6) 2_655 ?
OW15 Na1 2.96(6) 2_655 ?
OW20 Na6 2.92(6) 7_656 ?
OW21 OW22 1.10(8) 6 ?
OW22 OW21 1.10(8) 6_556 ?
